data_1558326
loop_
_publ_author_name
'Smith, Joel'
'Durrant, George'
'Ess, Daniel H.'
'Gelfand, Benjamin Sidney'
'Piers, Warren'

_publ_section_title
;
 H/D Exchange Under Mild Conditions in Arenes and Unactivated Alkanes with
 C6D6 and D2O Using Rigid, Electron-rich Iridium PCP Pincer Complexes
;
_journal_name_full 'Chemical Science'
_journal_paper_doi 10.1039/D0SC02694H
_journal_year 2020
_chemical_formula_moiety 'C32 H55 Ir N2 P2'
_chemical_formula_sum 'C32 H55 Ir N2 P2'
_chemical_formula_weight 721.92
_space_group_crystal_system triclinic
_space_group_IT_number 2
_space_group_name_Hall '-P 1'
_space_group_name_H-M_alt 'P -1'
_atom_sites_solution_hydrogens mixed
_atom_sites_solution_primary dual
_audit_creation_date 2020-06-08
_audit_creation_method
;
Olex2 1.2
(compiled 2018.05.29 svn.r3508 for OlexSys, GUI svn.r5506)
;
_audit_update_record
;
2020-06-11 deposited with the CCDC.	2020-06-15 downloaded from the CCDC.
;
_cell_angle_alpha 82.027(3)
_cell_angle_beta 74.303(4)
_cell_angle_gamma 82.556(3)
_cell_formula_units_Z 2
_cell_length_a 10.1782(6)
_cell_length_b 10.3488(5)
_cell_length_c 16.3633(11)
_cell_measurement_reflns_used 8463
_cell_measurement_temperature 273(2)
_cell_measurement_theta_max 27.494
_cell_measurement_theta_min 2.697
_cell_volume 1635.59(17)
_computing_cell_refinement 'SAINT V8.38A (?, 2016)'
_computing_data_reduction 'SAINT V8.38A (?, 2016)'
_computing_molecular_graphics 'Olex2 (Dolomanov et al., 2009)'
_computing_publication_material 'Olex2 (Dolomanov et al., 2009)'
_computing_structure_refinement 'ShelXL (Sheldrick, 2015)'
_computing_structure_solution 'ShelXT (Sheldrick, 2015)'
_diffrn_ambient_temperature 273.15
_diffrn_measured_fraction_theta_full 0.995
_diffrn_measured_fraction_theta_max 0.978
_diffrn_measurement_device_type 'Bruker APEX-II CCD'
_diffrn_measurement_method '\f and \w scans'
_diffrn_radiation_type MoK\a
_diffrn_radiation_wavelength 0.71073
_diffrn_reflns_av_R_equivalents 0.0872
_diffrn_reflns_av_unetI/netI 0.1021
_diffrn_reflns_Laue_measured_fraction_full 0.995
_diffrn_reflns_Laue_measured_fraction_max 0.978
_diffrn_reflns_limit_h_max 13
_diffrn_reflns_limit_h_min -13
_diffrn_reflns_limit_k_max 13
_diffrn_reflns_limit_k_min -11
_diffrn_reflns_limit_l_max 21
_diffrn_reflns_limit_l_min -21
_diffrn_reflns_number 17788
_diffrn_reflns_point_group_measured_fraction_full 0.995
_diffrn_reflns_point_group_measured_fraction_max 0.978
_diffrn_reflns_theta_full 25.242
_diffrn_reflns_theta_max 27.532
_diffrn_reflns_theta_min 2.157
_diffrn_standards_number 0
_exptl_absorpt_coefficient_mu 4.202
_exptl_absorpt_correction_T_max 0.3334
_exptl_absorpt_correction_T_min 0.2185
_exptl_absorpt_correction_type multi-scan
_exptl_absorpt_process_details
'SADABS-2016/2 (Bruker,2016/2) was used for absorption correction. wR2(int) was 0.0978 before and 0.0516 after correction. The Ratio of minimum to maximum transmission is 0.6554. The \l/2 correction factor is Not present.'
_exptl_crystal_colour colourless
_exptl_crystal_density_diffrn 1.466
_exptl_crystal_description block
_exptl_crystal_F_000 736
_exptl_crystal_size_max 0.20
_exptl_crystal_size_mid 0.20
_exptl_crystal_size_min 0.20
_refine_diff_density_max 2.599
_refine_diff_density_min -1.982
_refine_diff_density_rms 0.193
_refine_ls_extinction_method none
_refine_ls_goodness_of_fit_ref 0.988
_refine_ls_hydrogen_treatment mixed
_refine_ls_matrix_type full
_refine_ls_number_parameters 364
_refine_ls_number_reflns 7379
_refine_ls_number_restraints 27
_refine_ls_restrained_S_all 0.986
_refine_ls_R_factor_all 0.0671
_refine_ls_R_factor_gt 0.0484
_refine_ls_shift/su_max 0.001
_refine_ls_shift/su_mean 0.000
_refine_ls_structure_factor_coef Fsqd
_refine_ls_weighting_details 'w=1/[\s^2^(Fo^2^)+(0.0443P)^2^] where P=(Fo^2^+2Fc^2^)/3'
_refine_ls_weighting_scheme calc
_refine_ls_wR_factor_gt 0.0989
_refine_ls_wR_factor_ref 0.1081
_reflns_Friedel_coverage 0.000
_reflns_number_gt 5973
_reflns_number_total 7379
_reflns_threshold_expression 'I > 2\s(I)'
_cod_data_source_file d0sc02694h2.cif
_cod_data_source_block 181109_js_polyhydride_0m
_cod_database_code 1558326
_shelx_shelxl_version_number 2018/3
_shelx_space_group_comment
;
The symmetry employed for this shelxl refinement is uniquely defined
by the following loop, which should always be used as a source of
symmetry information in preference to the above space-group names.
They are only intended as comments.
;
_shelx_estimated_absorpt_t_max 0.487
_shelx_estimated_absorpt_t_min 0.487
_olex2_refinement_description
;
1. Fixed Uiso
 At 1.2 times of:
  All C(H) groups
 At 1.5 times of:
  All C(H,H,H) groups
2. Uiso/Uaniso restraints and constraints
Ir1 \\sim H \\sim HA \\sim HB \\sim HC: within 2A with sigma of 0.01 and sigma
for terminal atoms of 0.02
3.a Ternary CH refined with riding coordinates:
 C1(H1), C21(H21), C24(H24), C27(H27), C30(H30)
3.b Aromatic/amide H refined with riding coordinates:
 C4(H4), C6(H6), C10(H10), C12(H12)
3.c Idealised Me refined as rotating group:
 C15(H15A,H15B,H15C), C16(H16A,H16B,H16C), C17(H17A,H17B,H17C), C18(H18B,H18C,
 H18A), C19(H19A,H19B,H19C), C20(H20A,H20B,H20C), C22(H22A,H22B,H22C), C23(H23A,
 H23B,H23C), C25(H25A,H25B,H25C), C26(H26A,H26B,H26C), C28(H28A,H28B,H28C),
 C29(H29A,H29B,H29C), C31(H31A,H31B,H31C), C32(H32A,H32B,H32C)
;
_olex2_submission_special_instructions 'No special instructions were received'

loop_
_space_group_symop_operation_xyz
'x, y, z'
'-x, -y, -z'

loop_
_atom_site_label
_atom_site_type_symbol
_atom_site_fract_x
_atom_site_fract_y
_atom_site_fract_z
_atom_site_U_iso_or_equiv
_atom_site_adp_type
_atom_site_occupancy
_atom_site_site_symmetry_order
_atom_site_calc_flag
_atom_site_refinement_flags_posn
_atom_site_refinement_flags_adp
_atom_site_refinement_flags_occupancy
_atom_site_disorder_assembly
_atom_site_disorder_group
Ir1 Ir 0.52289(3) 0.08917(2) 0.78442(2) 0.01935(9) Uani 1 1 d . U . . .
H H 0.492(6) -0.033(5) 0.767(4) 0.018(5) Uiso 1 1 d . U . . .
HA H 0.459(6) 0.133(5) 0.716(4) 0.012(5) Uiso 1 1 d . U . . .
HB H 0.563(6) 0.069(5) 0.844(4) 0.014(5) Uiso 1 1 d . U . . .
HC H 0.577(6) -0.039(5) 0.820(4) 0.019(5) Uiso 1 1 d . U . . .
P1 P 0.70886(17) 0.12298(14) 0.67305(10) 0.0192(3) Uani 1 1 d . . . . .
P2 P 0.32078(17) 0.11770(13) 0.88550(10) 0.0193(3) Uani 1 1 d . . . . .
N1 N 0.7532(7) 0.5284(5) 0.4361(4) 0.0364(15) Uani 1 1 d . . . . .
N2 N -0.0560(6) 0.5240(5) 0.8837(4) 0.0282(12) Uani 1 1 d . . . . .
C1 C 0.5028(6) 0.3034(5) 0.7736(4) 0.0192(12) Uani 1 1 d . . . . .
H1 H 0.551330 0.328656 0.812221 0.023 Uiso 1 1 calc R . . . .
C2 C 0.5677(7) 0.3639(5) 0.6858(4) 0.0206(13) Uani 1 1 d . . . . .
C3 C 0.6707(7) 0.2906(5) 0.6291(4) 0.0212(13) Uani 1 1 d . . . . .
C4 C 0.7339(7) 0.3448(6) 0.5485(4) 0.0262(14) Uani 1 1 d . . . . .
H4 H 0.802758 0.294692 0.513106 0.031 Uiso 1 1 calc R . . . .
C5 C 0.6958(7) 0.4752(6) 0.5190(4) 0.0292(15) Uani 1 1 d . . . . .
C6 C 0.5938(7) 0.5457(6) 0.5767(4) 0.0291(15) Uani 1 1 d . . . . .
H6 H 0.566343 0.631868 0.558965 0.035 Uiso 1 1 calc R . . . .
C7 C 0.5323(7) 0.4943(5) 0.6581(4) 0.0226(13) Uani 1 1 d . . . . .
C8 C 0.4271(7) 0.5768(5) 0.7233(4) 0.0259(14) Uani 1 1 d . . . . .
C9 C 0.3156(7) 0.4907(5) 0.7755(4) 0.0223(13) Uani 1 1 d . . . . .
C10 C 0.1803(7) 0.5389(5) 0.8041(4) 0.0260(15) Uani 1 1 d . . . . .
H10 H 0.155474 0.626174 0.787186 0.031 Uiso 1 1 calc R . . . .
C11 C 0.0797(7) 0.4656(5) 0.8562(4) 0.0241(14) Uani 1 1 d . . . . .
C12 C 0.1180(7) 0.3361(5) 0.8839(4) 0.0216(13) Uani 1 1 d . . . . .
H12 H 0.053720 0.284479 0.920772 0.026 Uiso 1 1 calc R . . . .
C13 C 0.2552(6) 0.2847(5) 0.8552(4) 0.0201(13) Uani 1 1 d . . . . .
C14 C 0.3544(7) 0.3596(5) 0.8023(4) 0.0201(13) Uani 1 1 d . . . . .
C15 C 0.8937(8) 0.4860(7) 0.3979(5) 0.0454(19) Uani 1 1 d . . . . .
H15A H 0.949825 0.501589 0.433530 0.068 Uiso 1 1 calc GR . . . .
H15B H 0.922939 0.533893 0.342631 0.068 Uiso 1 1 calc GR . . . .
H15C H 0.902423 0.393975 0.392121 0.068 Uiso 1 1 calc GR . . . .
C16 C 0.7071(8) 0.6608(6) 0.4089(4) 0.0347(17) Uani 1 1 d . . . . .
H16A H 0.609816 0.668226 0.415693 0.052 Uiso 1 1 calc GR . . . .
H16B H 0.752597 0.682776 0.349956 0.052 Uiso 1 1 calc GR . . . .
H16C H 0.728123 0.719790 0.442979 0.052 Uiso 1 1 calc GR . . . .
C17 C 0.5039(8) 0.6169(6) 0.7827(5) 0.0358(17) Uani 1 1 d . . . . .
H17A H 0.540400 0.539812 0.812276 0.054 Uiso 1 1 calc GR . . . .
H17B H 0.442026 0.669485 0.823424 0.054 Uiso 1 1 calc GR . . . .
H17C H 0.577603 0.666565 0.749750 0.054 Uiso 1 1 calc GR . . . .
C18 C 0.3700(8) 0.7012(5) 0.6778(5) 0.0363(18) Uani 1 1 d . . . . .
H18B H 0.304599 0.750422 0.718954 0.054 Uiso 1 1 calc GR . . . .
H18C H 0.325919 0.678126 0.637585 0.054 Uiso 1 1 calc GR . . . .
H18A H 0.443521 0.753265 0.648143 0.054 Uiso 1 1 calc GR . . . .
C19 C -0.1192(8) 0.5899(7) 0.8172(5) 0.0394(18) Uani 1 1 d . . . . .
H19A H -0.058366 0.648819 0.779565 0.059 Uiso 1 1 calc GR . . . .
H19B H -0.203853 0.638368 0.842855 0.059 Uiso 1 1 calc GR . . . .
H19C H -0.136930 0.525838 0.785337 0.059 Uiso 1 1 calc GR . . . .
C20 C -0.1491(8) 0.4458(7) 0.9465(5) 0.0390(18) Uani 1 1 d . . . . .
H20A H -0.163954 0.371640 0.921921 0.059 Uiso 1 1 calc GR . . . .
H20B H -0.234847 0.497396 0.965458 0.059 Uiso 1 1 calc GR . . . .
H20C H -0.111011 0.415831 0.994211 0.059 Uiso 1 1 calc GR . . . .
C21 C 0.8762(6) 0.1233(6) 0.6990(4) 0.0251(14) Uani 1 1 d . . . . .
H21 H 0.892555 0.039884 0.732947 0.030 Uiso 1 1 calc R . . . .
C22 C 0.9982(7) 0.1350(7) 0.6215(5) 0.0366(17) Uani 1 1 d . . . . .
H22A H 1.007429 0.061939 0.589431 0.055 Uiso 1 1 calc GR . . . .
H22B H 1.080038 0.135451 0.639912 0.055 Uiso 1 1 calc GR . . . .
H22C H 0.984157 0.215100 0.586240 0.055 Uiso 1 1 calc GR . . . .
C23 C 0.8645(8) 0.2331(7) 0.7552(5) 0.0378(17) Uani 1 1 d . . . . .
H23A H 0.849008 0.316365 0.723491 0.057 Uiso 1 1 calc GR . . . .
H23B H 0.947890 0.230060 0.772459 0.057 Uiso 1 1 calc GR . . . .
H23C H 0.789195 0.221719 0.804881 0.057 Uiso 1 1 calc GR . . . .
C24 C 0.7514(7) 0.0208(6) 0.5838(4) 0.0274(14) Uani 1 1 d . . . . .
H24 H 0.827972 0.055283 0.539166 0.033 Uiso 1 1 calc R . . . .
C25 C 0.6266(8) 0.0252(7) 0.5458(5) 0.0379(18) Uani 1 1 d . . . . .
H25A H 0.553812 -0.015993 0.587322 0.057 Uiso 1 1 calc GR . . . .
H25B H 0.653109 -0.020410 0.495720 0.057 Uiso 1 1 calc GR . . . .
H25C H 0.595641 0.114779 0.530779 0.057 Uiso 1 1 calc GR . . . .
C26 C 0.7944(8) -0.1194(6) 0.6145(5) 0.0386(18) Uani 1 1 d . . . . .
H26A H 0.872080 -0.121101 0.637468 0.058 Uiso 1 1 calc GR . . . .
H26B H 0.818458 -0.171517 0.567521 0.058 Uiso 1 1 calc GR . . . .
H26C H 0.719807 -0.154375 0.658089 0.058 Uiso 1 1 calc GR . . . .
C27 C 0.3258(7) 0.1161(6) 0.9979(4) 0.0238(13) Uani 1 1 d . . . . .
H27 H 0.369703 0.030028 1.014306 0.029 Uiso 1 1 calc R . . . .
C28 C 0.1868(7) 0.1323(6) 1.0613(4) 0.0339(16) Uani 1 1 d . . . . .
H28A H 0.142911 0.218257 1.049978 0.051 Uiso 1 1 calc GR . . . .
H28B H 0.198471 0.121301 1.118227 0.051 Uiso 1 1 calc GR . . . .
H28C H 0.130985 0.067546 1.055883 0.051 Uiso 1 1 calc GR . . . .
C29 C 0.4174(7) 0.2180(6) 1.0045(4) 0.0296(15) Uani 1 1 d . . . . .
H29A H 0.504644 0.205934 0.963777 0.044 Uiso 1 1 calc GR . . . .
H29B H 0.430496 0.207790 1.061037 0.044 Uiso 1 1 calc GR . . . .
H29C H 0.374685 0.304375 0.992730 0.044 Uiso 1 1 calc GR . . . .
C30 C 0.1832(7) 0.0135(5) 0.8918(4) 0.0245(14) Uani 1 1 d . . . . .
H30 H 0.097706 0.051454 0.928072 0.029 Uiso 1 1 calc R . . . .
C31 C 0.2171(8) -0.1251(6) 0.9321(5) 0.0389(18) Uani 1 1 d . . . . .
H31A H 0.308188 -0.157673 0.903295 0.058 Uiso 1 1 calc GR . . . .
H31B H 0.152747 -0.181570 0.926916 0.058 Uiso 1 1 calc GR . . . .
H31C H 0.211762 -0.122898 0.991390 0.058 Uiso 1 1 calc GR . . . .
C32 C 0.1628(7) 0.0108(6) 0.8029(5) 0.0330(16) Uani 1 1 d . . . . .
H32A H 0.147123 0.098928 0.777628 0.049 Uiso 1 1 calc GR . . . .
H32B H 0.085232 -0.036013 0.807434 0.049 Uiso 1 1 calc GR . . . .
H32C H 0.243371 -0.032188 0.767780 0.049 Uiso 1 1 calc GR . . . .

loop_
_atom_site_aniso_label
_atom_site_aniso_U_11
_atom_site_aniso_U_22
_atom_site_aniso_U_33
_atom_site_aniso_U_23
_atom_site_aniso_U_13
_atom_site_aniso_U_12
Ir1 0.01821(15) 0.01888(12) 0.01774(12) 0.00072(8) -0.00113(9) -0.00044(8)
P1 0.0166(9) 0.0220(7) 0.0177(8) -0.0034(6) -0.0013(7) -0.0032(6)
P2 0.0165(9) 0.0187(7) 0.0200(8) 0.0013(5) -0.0021(7) -0.0007(6)
N1 0.042(4) 0.035(3) 0.023(3) 0.009(2) 0.003(3) -0.006(3)
N2 0.021(3) 0.028(3) 0.029(3) 0.001(2) -0.002(3) 0.005(2)
C1 0.021(4) 0.019(3) 0.017(3) -0.003(2) -0.001(3) -0.007(2)
C2 0.022(4) 0.023(3) 0.015(3) 0.000(2) -0.001(3) -0.006(2)
C3 0.021(4) 0.026(3) 0.017(3) -0.002(2) -0.006(3) -0.003(2)
C4 0.030(4) 0.028(3) 0.019(3) -0.004(2) -0.003(3) -0.004(3)
C5 0.031(4) 0.034(3) 0.018(3) 0.000(2) 0.002(3) -0.009(3)
C6 0.036(4) 0.023(3) 0.029(4) 0.002(2) -0.007(3) -0.014(3)
C7 0.024(4) 0.018(3) 0.026(3) 0.000(2) -0.006(3) -0.007(2)
C8 0.026(4) 0.020(3) 0.029(3) -0.001(2) -0.003(3) -0.001(2)
C9 0.030(4) 0.019(3) 0.019(3) -0.001(2) -0.008(3) -0.004(2)
C10 0.034(4) 0.013(3) 0.032(4) 0.001(2) -0.014(3) 0.000(2)
C11 0.025(4) 0.023(3) 0.028(3) -0.009(2) -0.012(3) 0.004(2)
C12 0.021(4) 0.023(3) 0.016(3) -0.002(2) 0.003(3) -0.001(2)
C13 0.018(4) 0.020(3) 0.020(3) -0.004(2) -0.003(3) -0.001(2)
C14 0.025(4) 0.022(3) 0.014(3) 0.000(2) -0.007(3) -0.006(2)
C15 0.042(5) 0.057(5) 0.029(4) 0.004(3) 0.004(4) -0.014(4)
C16 0.049(5) 0.033(3) 0.025(4) 0.008(3) -0.011(3) -0.021(3)
C17 0.040(5) 0.024(3) 0.044(4) -0.009(3) -0.005(4) -0.012(3)
C18 0.045(5) 0.017(3) 0.043(4) 0.001(3) -0.006(4) -0.003(3)
C19 0.037(5) 0.037(4) 0.045(5) -0.007(3) -0.019(4) 0.012(3)
C20 0.025(4) 0.042(4) 0.042(4) -0.005(3) 0.001(4) 0.007(3)
C21 0.014(3) 0.031(3) 0.029(3) -0.005(3) -0.004(3) 0.001(3)
C22 0.021(4) 0.053(4) 0.034(4) -0.004(3) -0.001(3) -0.010(3)
C23 0.030(4) 0.051(4) 0.039(4) -0.019(3) -0.014(4) -0.001(3)
C24 0.032(4) 0.030(3) 0.020(3) -0.012(2) -0.003(3) -0.005(3)
C25 0.042(5) 0.044(4) 0.036(4) -0.018(3) -0.016(4) -0.006(3)
C26 0.048(5) 0.026(3) 0.040(4) -0.010(3) -0.004(4) -0.004(3)
C27 0.021(4) 0.029(3) 0.019(3) -0.003(2) 0.000(3) -0.004(3)
C28 0.035(5) 0.040(4) 0.024(4) -0.003(3) -0.005(3) 0.000(3)
C29 0.034(4) 0.029(3) 0.028(4) -0.005(3) -0.011(3) -0.002(3)
C30 0.022(4) 0.024(3) 0.027(3) -0.003(2) -0.003(3) -0.004(2)
C31 0.036(5) 0.025(3) 0.052(5) 0.005(3) -0.007(4) -0.011(3)
C32 0.022(4) 0.037(4) 0.042(4) -0.007(3) -0.011(3) -0.005(3)

loop_
_atom_type_symbol
_atom_type_description
_atom_type_scat_dispersion_real
_atom_type_scat_dispersion_imag
_atom_type_scat_source
C C 0.0033 0.0016 'International Tables Vol C Tables 4.2.6.8 and 6.1.1.4'
H H 0.0000 0.0000 'International Tables Vol C Tables 4.2.6.8 and 6.1.1.4'
Ir Ir -1.4442 7.9887 'International Tables Vol C Tables 4.2.6.8 and 6.1.1.4'
N N 0.0061 0.0033 'International Tables Vol C Tables 4.2.6.8 and 6.1.1.4'
P P 0.1023 0.0942 'International Tables Vol C Tables 4.2.6.8 and 6.1.1.4'

loop_
_geom_angle_atom_site_label_1
_geom_angle_atom_site_label_2
_geom_angle_atom_site_label_3
_geom_angle
_geom_angle_site_symmetry_1
_geom_angle_site_symmetry_3
_geom_angle_publ_flag
P1 Ir1 P2 163.45(5) . . ?
C1 Ir1 P1 82.05(16) . . ?
C1 Ir1 P2 82.01(16) . . ?
C3 P1 Ir1 103.2(2) . . ?
C3 P1 C21 104.6(3) . . ?
C3 P1 C24 106.9(3) . . ?
C21 P1 Ir1 117.1(2) . . ?
C24 P1 Ir1 120.2(2) . . ?
C24 P1 C21 103.6(3) . . ?
C13 P2 Ir1 103.0(2) . . ?
C13 P2 C27 104.7(3) . . ?
C13 P2 C30 106.1(3) . . ?
C27 P2 Ir1 118.5(2) . . ?
C30 P2 Ir1 119.0(2) . . ?
C30 P2 C27 104.2(3) . . ?
C5 N1 C15 117.5(6) . . ?
C5 N1 C16 118.8(6) . . ?
C15 N1 C16 115.8(6) . . ?
C11 N2 C19 116.4(6) . . ?
C11 N2 C20 116.0(5) . . ?
C20 N2 C19 111.3(6) . . ?
C2 C1 Ir1 112.9(4) . . ?
C2 C1 C14 110.2(5) . . ?
C14 C1 Ir1 112.0(4) . . ?
C3 C2 C1 120.3(5) . . ?
C7 C2 C1 121.6(5) . . ?
C7 C2 C3 118.0(5) . . ?
C2 C3 P1 113.8(4) . . ?
C4 C3 P1 124.7(5) . . ?
C4 C3 C2 121.5(5) . . ?
C3 C4 C5 120.9(6) . . ?
N1 C5 C4 121.4(6) . . ?
N1 C5 C6 122.2(6) . . ?
C6 C5 C4 116.4(6) . . ?
C7 C6 C5 123.5(6) . . ?
C2 C7 C8 117.5(5) . . ?
C6 C7 C2 119.7(6) . . ?
C6 C7 C8 122.8(5) . . ?
C9 C8 C7 108.6(5) . . ?
C9 C8 C17 109.2(5) . . ?
C17 C8 C7 107.3(6) . . ?
C18 C8 C7 110.6(5) . . ?
C18 C8 C9 112.9(6) . . ?
C18 C8 C17 108.1(5) . . ?
C10 C9 C8 122.8(5) . . ?
C10 C9 C14 118.3(6) . . ?
C14 C9 C8 118.6(6) . . ?
C9 C10 C11 123.9(5) . . ?
C10 C11 N2 120.0(5) . . ?
C10 C11 C12 118.0(6) . . ?
C12 C11 N2 121.9(6) . . ?
C11 C12 C13 119.0(6) . . ?
C12 C13 P2 124.2(5) . . ?
C14 C13 P2 113.7(4) . . ?
C14 C13 C12 122.1(5) . . ?
C9 C14 C1 120.0(5) . . ?
C13 C14 C1 121.4(5) . . ?
C13 C14 C9 118.7(6) . . ?
C22 C21 P1 114.3(5) . . ?
C22 C21 C23 110.9(6) . . ?
C23 C21 P1 108.8(4) . . ?
C25 C24 P1 110.4(5) . . ?
C26 C24 P1 109.9(4) . . ?
C26 C24 C25 110.2(6) . . ?
C28 C27 P2 115.1(5) . . ?
C28 C27 C29 110.9(5) . . ?
C29 C27 P2 110.0(4) . . ?
C31 C30 P2 110.3(5) . . ?
C32 C30 P2 110.0(4) . . ?
C32 C30 C31 111.0(5) . . ?

loop_
_geom_bond_atom_site_label_1
_geom_bond_atom_site_label_2
_geom_bond_distance
_geom_bond_site_symmetry_2
_geom_bond_publ_flag
Ir1 P1 2.2703(16) . ?
Ir1 P2 2.2786(16) . ?
Ir1 C1 2.186(5) . ?
P1 C3 1.819(6) . ?
P1 C21 1.865(6) . ?
P1 C24 1.845(6) . ?
P2 C13 1.823(5) . ?
P2 C27 1.851(6) . ?
P2 C30 1.849(6) . ?
N1 C5 1.391(8) . ?
N1 C15 1.435(10) . ?
N1 C16 1.440(8) . ?
N2 C11 1.414(8) . ?
N2 C19 1.457(8) . ?
N2 C20 1.432(9) . ?
C1 C2 1.496(8) . ?
C1 C14 1.519(8) . ?
C2 C3 1.414(8) . ?
C2 C7 1.396(7) . ?
C3 C4 1.376(8) . ?
C4 C5 1.411(8) . ?
C5 C6 1.402(9) . ?
C6 C7 1.373(9) . ?
C7 C8 1.553(9) . ?
C8 C9 1.529(9) . ?
C8 C17 1.529(9) . ?
C8 C18 1.524(8) . ?
C9 C10 1.379(9) . ?
C9 C14 1.407(7) . ?
C10 C11 1.379(9) . ?
C11 C12 1.395(7) . ?
C12 C13 1.405(8) . ?
C13 C14 1.383(8) . ?
C21 C22 1.519(9) . ?
C21 C23 1.532(8) . ?
C24 C25 1.551(9) . ?
C24 C26 1.518(8) . ?
C27 C28 1.516(9) . ?
C27 C29 1.529(9) . ?
C30 C31 1.531(8) . ?
C30 C32 1.528(9) . ?
